data_1549646
loop_
_publ_author_name
'Tian, Haiquan'
'Su, Jing-Bu'
'Bao, Song-Song'
'Kurmoo, Mohamedally'
'Huang, Xin-Da'
'Zhang, Yi-Quan'
'Zheng, Li-Min'

_publ_section_title
;
 Reversible ON-OFF switching of single-molecule-magnetism associated with
 single-crystal-to-single-crystal structural transformation of a
 decanuclear dysprosium phosphonate.
;
_journal_issue 30
_journal_name_full 'Chemical science'
_journal_page_first 6424
_journal_page_last 6433
_journal_paper_doi 10.1039/c8sc01228h
_journal_volume 9
_journal_year 2018
_chemical_formula_moiety 'C134 H116 Dy10 N32 O50 P4'
_chemical_formula_sum 'C134 H112 Dy10 N32 O50 P4'
_chemical_formula_weight 4719.43
_space_group_crystal_system monoclinic
_space_group_IT_number 14
_space_group_name_Hall '-P 2ybc'
_space_group_name_H-M_alt 'P 1 21/c 1'
_symmetry_space_group_name_Hall '-P 2ybc'
_symmetry_space_group_name_H-M 'P 1 21/c 1'
_atom_sites_solution_hydrogens mixed
_audit_creation_method SHELXL-2013
_audit_update_record
;
2018-01-28 deposited with the CCDC.
2018-07-02 downloaded from the CCDC.
;
_cell_angle_alpha 90
_cell_angle_beta 111.413(5)
_cell_angle_gamma 90
_cell_formula_units_Z 2
_cell_length_a 25.525(6)
_cell_length_b 14.312(4)
_cell_length_c 25.318(6)
_cell_measurement_reflns_used 9972
_cell_measurement_temperature 373(2)
_cell_measurement_theta_max 26.334
_cell_measurement_theta_min 2.228
_cell_volume 8611(4)
_computing_cell_refinement SMART
_computing_data_collection 'SMART (Bruker, 2000)'
_computing_data_reduction 'SAINT (Bruker, 2000)'
_computing_molecular_graphics SHELXTL
_computing_publication_material SHELXTL
_computing_structure_refinement 'SHELXL-2013 (Sheldrick, 2013)'
_computing_structure_solution 'SHELXTL (Bruker, 2000)'
_diffrn_ambient_temperature 373(2)
_diffrn_measured_fraction_theta_full 0.994
_diffrn_measured_fraction_theta_max 0.995
_diffrn_measurement_device_type 'BRUKER D8'
_diffrn_radiation_type MoK\a
_diffrn_radiation_wavelength 0.71073
_diffrn_reflns_av_R_equivalents 0.1488
_diffrn_reflns_av_unetI/netI 0.1743
_diffrn_reflns_Laue_measured_fraction_full 0.994
_diffrn_reflns_Laue_measured_fraction_max 0.995
_diffrn_reflns_limit_h_max 31
_diffrn_reflns_limit_h_min -27
_diffrn_reflns_limit_k_max 12
_diffrn_reflns_limit_k_min -17
_diffrn_reflns_limit_l_max 28
_diffrn_reflns_limit_l_min -31
_diffrn_reflns_number 52072
_diffrn_reflns_point_group_measured_fraction_full 0.994
_diffrn_reflns_point_group_measured_fraction_max 0.995
_diffrn_reflns_theta_full 25.242
_diffrn_reflns_theta_max 26.000
_diffrn_reflns_theta_min 2.012
_exptl_absorpt_coefficient_mu 4.402
_exptl_absorpt_correction_T_max 0.473
_exptl_absorpt_correction_T_min 0.330
_exptl_absorpt_correction_type multi-scan
_exptl_absorpt_process_details 'SADABS(Bruker, 2000)'
_exptl_crystal_colour orange
_exptl_crystal_density_diffrn 1.820
_exptl_crystal_description block
_exptl_crystal_F_000 4520
_exptl_crystal_size_max 0.300
_exptl_crystal_size_mid 0.200
_exptl_crystal_size_min 0.200
_refine_diff_density_max 3.431
_refine_diff_density_min -1.896
_refine_diff_density_rms 0.302
_refine_ls_extinction_method none
_refine_ls_goodness_of_fit_ref 1.042
_refine_ls_hydrogen_treatment constr
_refine_ls_matrix_type full
_refine_ls_number_parameters 1042
_refine_ls_number_reflns 16839
_refine_ls_number_restraints 940
_refine_ls_restrained_S_all 1.014
_refine_ls_R_factor_all 0.2614
_refine_ls_R_factor_gt 0.1482
_refine_ls_shift/su_max 0.005
_refine_ls_shift/su_mean 0.000
_refine_ls_structure_factor_coef Fsqd
_refine_ls_weighting_details 'w=1/[\s^2^(Fo^2^)+1003.6620P] where P=(Fo^2^+2Fc^2^)/3'
_refine_ls_weighting_scheme calc
_refine_ls_wR_factor_gt 0.2886
_refine_ls_wR_factor_ref 0.3499
_reflns_Friedel_coverage 0.000
_reflns_number_gt 7819
_reflns_number_total 16839
_reflns_threshold_expression 'I > 2\s(I)'
_cod_data_source_file c8sc01228h2.cif
_cod_data_source_block I-A-N2
_cod_depositor_comments 'Adding full bibliography for 1549643--1549647.cif.'
_cod_original_cell_volume 8610(4)
_cod_database_code 1549646
_shelx_space_group_comment
;
The symmetry employed for this shelxl refinement is uniquely defined
by the following loop, which should always be used as a source of
symmetry information in preference to the above space-group names.
They are only intended as comments.
;
_shelx_estimated_absorpt_t_min 0.352
_shelx_estimated_absorpt_t_max 0.473
_shelxl_version_number 2013-4

loop_
_space_group_symop_operation_xyz
'x, y, z'
'-x, y+1/2, -z+1/2'
'-x, -y, -z'
'x, -y-1/2, z-1/2'

loop_
_atom_site_label
_atom_site_type_symbol
_atom_site_fract_x
_atom_site_fract_y
_atom_site_fract_z
_atom_site_U_iso_or_equiv
_atom_site_adp_type
_atom_site_occupancy
_atom_site_site_symmetry_order
_atom_site_calc_flag
_atom_site_refinement_flags_posn
_atom_site_refinement_flags_adp
Dy1 Dy 0.67629(7) 0.74055(13) 0.41595(7) 0.0620(5) Uani 1 1 d . .
Dy2 Dy 0.75208(7) 0.74056(12) 0.57908(7) 0.0576(5) Uani 1 1 d . .
Dy3 Dy 0.82461(8) 0.49980(12) 0.64370(7) 0.0584(5) Uani 1 1 d . .
Dy4 Dy 0.89929(7) 0.45417(11) 0.53676(6) 0.0506(4) Uani 1 1 d . .
Dy5 Dy 0.75353(7) 0.51993(12) 0.40092(7) 0.0585(5) Uani 1 1 d . U
P1 P 0.8215(3) 0.6749(6) 0.4870(3) 0.048(2) Uani 1 1 d . .
P2 P 0.7055(4) 0.5507(7) 0.5132(4) 0.064(3) Uani 1 1 d . .
C1 C 0.6478(19) 0.948(3) 0.3333(17) 0.099(7) Uani 1 1 d D U
H1 H 0.6333 0.9088 0.3019 0.119 Uiso 1 1 calc R U
C2 C 0.6445(19) 1.041(2) 0.3272(19) 0.103(7) Uani 1 1 d D U
H2 H 0.6238 1.0654 0.2917 0.123 Uiso 1 1 calc R U
C4 C 0.6950(19) 1.060(3) 0.4204(17) 0.100(7) Uani 1 1 d D U
H4 H 0.7114 1.0992 0.4515 0.120 Uiso 1 1 calc R U
C5 C 0.6991(19) 0.968(2) 0.4298(19) 0.098(7) Uani 1 1 d D U
C6 C 0.7270(15) 0.922(4) 0.4866(15) 0.081(14) Uani 1 1 d . .
C7 C 0.7795(18) 0.972(2) 0.6252(17) 0.080(12) Uani 1 1 d . .
H7 H 0.7717 1.0355 0.6271 0.097 Uiso 1 1 calc R U
C8 C 0.807(3) 0.921(3) 0.673(2) 0.12(2) Uani 1 1 d . .
H8 H 0.8281 0.9515 0.7061 0.140 Uiso 1 1 calc R U
C9 C 0.8454(15) 0.701(3) 0.7100(15) 0.060(9) Uani 1 1 d . .
C10 C 0.8798(16) 0.6420(19) 0.7582(12) 0.068(6) Uani 1 1 d D U
C11 C 0.9065(14) 0.676(2) 0.8116(10) 0.071(6) Uani 1 1 d D U
H11 H 0.9044 0.7393 0.8177 0.085 Uiso 1 1 calc R U
C13 C 0.9339(15) 0.528(2) 0.8439(13) 0.076(6) Uani 1 1 d D U
H13 H 0.9520 0.4874 0.8735 0.091 Uiso 1 1 calc R U
C14 C 0.9076(14) 0.491(2) 0.7916(10) 0.072(6) Uani 1 1 d D U
H14 H 0.9089 0.4266 0.7858 0.086 Uiso 1 1 calc R U
C15 C 0.5289(11) 0.765(2) 0.3446(16) 0.104(8) Uani 1 1 d D U
H15 H 0.5347 0.8208 0.3644 0.125 Uiso 1 1 calc R U
C16 C 0.4770(11) 0.744(2) 0.3059(17) 0.108(8) Uani 1 1 d D U
H16 H 0.4476 0.7864 0.2986 0.129 Uiso 1 1 calc R U
C18 C 0.5122(12) 0.602(2) 0.2850(16) 0.106(8) Uani 1 1 d D U
H18 H 0.5070 0.5483 0.2630 0.127 Uiso 1 1 calc R U
C19 C 0.5639(11) 0.622(2) 0.3242(17) 0.100(8) Uani 1 1 d D U
C20 C 0.616(2) 0.566(3) 0.3389(19) 0.086(14) Uani 1 1 d . .
C21 C 0.663(2) 0.377(3) 0.2947(18) 0.114(9) Uani 1 1 d D U
H21 H 0.6317 0.3533 0.2656 0.137 Uiso 1 1 calc R U
C22 C 0.7156(18) 0.331(3) 0.3114(17) 0.113(9) Uani 1 1 d D U
H22 H 0.7180 0.2763 0.2923 0.136 Uiso 1 1 calc R U
C23 C 0.8395(17) 0.336(2) 0.4212(14) 0.069(8) Uani 1 1 d . U
C24 C 0.8929(14) 0.277(2) 0.4471(11) 0.063(5) Uani 1 1 d D U
C25 C 0.9085(12) 0.215(2) 0.4154(15) 0.069(5) Uani 1 1 d D U
H25 H 0.8863 0.2059 0.3774 0.082 Uiso 1 1 calc R U
C27 C 0.9836(14) 0.170(2) 0.4959(11) 0.064(5) Uani 1 1 d D U
H27 H 1.0119 0.1284 0.5150 0.076 Uiso 1 1 calc R U
C28 C 0.9681(10) 0.2388(17) 0.5240(13) 0.051(5) Uani 1 1 d D U
H28 H 0.9922 0.2509 0.5610 0.061 Uiso 1 1 calc R U
C29 C 0.8751(15) 0.751(2) 0.4757(15) 0.065(6) Uani 1 1 d . U
H29A H 0.9112 0.7387 0.5056 0.077 Uiso 1 1 calc R U
H29B H 0.8785 0.7337 0.4400 0.077 Uiso 1 1 calc R U
C30 C 0.8633(14) 0.8532(15) 0.4746(8) 0.068(5) Uani 1 1 d D U
C31 C 0.8349(14) 0.8999(14) 0.4235(8) 0.067(5) Uani 1 1 d D U
C32 C 0.8118(14) 0.8488(16) 0.3731(9) 0.068(5) Uani 1 1 d D U
H32 H 0.8137 0.7839 0.3729 0.082 Uiso 1 1 calc R U
C33 C 0.7859(15) 0.8996(16) 0.3231(10) 0.075(6) Uani 1 1 d D U
H33 H 0.7712 0.8672 0.2890 0.090 Uiso 1 1 calc R U
C34 C 0.7810(15) 0.9971(16) 0.3221(10) 0.077(6) Uani 1 1 d D U
H34 H 0.7638 1.0294 0.2883 0.092 Uiso 1 1 calc R U
C35 C 0.8029(15) 1.0437(16) 0.3741(9) 0.077(6) Uani 1 1 d D U
H35 H 0.7995 1.1084 0.3745 0.093 Uiso 1 1 calc R U
C36 C 0.8298(15) 0.9972(14) 0.4256(8) 0.072(5) Uani 1 1 d D U
C37 C 0.8498(15) 1.0470(15) 0.4767(8) 0.077(5) Uani 1 1 d D U
H37 H 0.8447 1.1113 0.4775 0.093 Uiso 1 1 calc R U
C38 C 0.8776(16) 0.9968(15) 0.5265(8) 0.078(5) Uani 1 1 d D U
C39 C 0.8961(16) 1.0492(16) 0.5768(10) 0.082(6) Uani 1 1 d D U
H39 H 0.8917 1.1138 0.5760 0.099 Uiso 1 1 calc R U
C40 C 0.9212(16) 1.0018(17) 0.6281(11) 0.084(6) Uani 1 1 d D U
H40 H 0.9309 1.0349 0.6620 0.101 Uiso 1 1 calc R U
C41 C 0.9322(16) 0.9058(17) 0.6299(11) 0.083(6) Uani 1 1 d D U
H41 H 0.9514 0.8758 0.6641 0.099 Uiso 1 1 calc R U
C42 C 0.9135(15) 0.8561(17) 0.5787(9) 0.079(6) Uani 1 1 d D U
H42 H 0.9208 0.7924 0.5792 0.094 Uiso 1 1 calc R U
C43 C 0.8840(15) 0.8997(15) 0.5268(8) 0.075(5) Uani 1 1 d D U
C44 C 0.6435(18) 0.497(3) 0.522(2) 0.102(8) Uani 1 1 d . U
H44A H 0.6522 0.4321 0.5313 0.122 Uiso 1 1 d R U
H44B H 0.6423 0.5187 0.5582 0.122 Uiso 1 1 d R U
C45 C 0.5904(13) 0.501(2) 0.4771(15) 0.103(6) Uani 1 1 d D U
C46 C 0.5729(14) 0.438(2) 0.4321(16) 0.113(6) Uani 1 1 d D U
C47 C 0.6076(14) 0.363(3) 0.4318(18) 0.118(7) Uani 1 1 d D U
H47 H 0.6421 0.3582 0.4616 0.141 Uiso 1 1 calc R U
C48 C 0.5945(16) 0.293(3) 0.3901(18) 0.126(8) Uani 1 1 d D U
H48 H 0.6197 0.2465 0.3898 0.151 Uiso 1 1 calc R U
C49 C 0.5404(16) 0.299(3) 0.3488(18) 0.128(8) Uani 1 1 d D U
H49 H 0.5296 0.2534 0.3210 0.154 Uiso 1 1 calc R U
C50 C 0.5012(15) 0.369(3) 0.3460(17) 0.127(7) Uani 1 1 d D U
H50 H 0.4655 0.3708 0.3178 0.152 Uiso 1 1 calc R U
C51 C 0.5198(14) 0.436(3) 0.3888(16) 0.120(6) Uani 1 1 d D U
C52 C 0.4837(14) 0.508(3) 0.3920(16) 0.118(7) Uani 1 1 d D U
H52 H 0.4479 0.5092 0.3640 0.141 Uiso 1 1 calc R U
C53 C 0.4969(14) 0.577(3) 0.4336(16) 0.112(6) Uani 1 1 d D U
C54 C 0.4600(14) 0.647(3) 0.4370(17) 0.114(7) Uani 1 1 d D U
H54 H 0.4250 0.6538 0.4082 0.137 Uiso 1 1 calc R U
C55 C 0.4764(15) 0.707(3) 0.4839(17) 0.117(7) Uani 1 1 d D U
H55 H 0.4509 0.7497 0.4879 0.140 Uiso 1 1 calc R U
C56 C 0.5307(15) 0.702(3) 0.5247(16) 0.114(7) Uani 1 1 d D U
H56 H 0.5416 0.7419 0.5557 0.137 Uiso 1 1 calc R U
C57 C 0.5685(14) 0.636(3) 0.5187(16) 0.110(7) Uani 1 1 d D U
H57 H 0.6058 0.6366 0.5435 0.132 Uiso 1 1 calc R U
C58 C 0.5504(14) 0.569(2) 0.4757(15) 0.107(6) Uani 1 1 d D U
C59 C 0.6286(16) 0.849(2) 0.509(2) 0.074(12) Uani 1 1 d . .
C60 C 0.587(2) 0.918(3) 0.516(2) 0.13(2) Uani 1 1 d . .
H60A H 0.5934 0.9250 0.5560 0.193 Uiso 1 1 calc R U
H60B H 0.5492 0.8946 0.4970 0.193 Uiso 1 1 calc R U
H60C H 0.5909 0.9769 0.5006 0.193 Uiso 1 1 calc R U
C61 C 0.696(2) 0.677(3) 0.3002(17) 0.084(10) Uani 1 1 d . U
C62 C 0.674(2) 0.685(3) 0.2321(16) 0.097(11) Uani 1 1 d . U
H62A H 0.7002 0.6550 0.2186 0.145 Uiso 1 1 calc R U
H62B H 0.6698 0.7492 0.2210 0.145 Uiso 1 1 calc R U
H62C H 0.6380 0.6540 0.2160 0.145 Uiso 1 1 calc R U
C63 C 0.9405(13) 0.600(3) 0.6183(13) 0.054(7) Uani 1 1 d . U
C64 C 0.9700(15) 0.652(3) 0.6723(14) 0.074(9) Uani 1 1 d . U
H64A H 0.9919 0.7019 0.6653 0.111 Uiso 1 1 calc R U
H64B H 0.9944 0.6101 0.6999 0.111 Uiso 1 1 calc R U
H64C H 0.9428 0.6777 0.6862 0.111 Uiso 1 1 calc R U
C65 C 0.7918(18) 0.347(3) 0.5679(16) 0.070(9) Uani 1 1 d . U
C66 C 0.7740(17) 0.262(3) 0.5285(15) 0.082(10) Uani 1 1 d . U
H66A H 0.7490 0.2814 0.4916 0.123 Uiso 1 1 calc R U
H66B H 0.7552 0.2177 0.5439 0.123 Uiso 1 1 calc R U
H66C H 0.8068 0.2332 0.5253 0.123 Uiso 1 1 calc R U
C67 C 0.9237(19) 0.347(3) 0.6630(15) 0.082(10) Uani 1 1 d . U
C68 C 0.9624(19) 0.277(3) 0.7040(16) 0.098(12) Uani 1 1 d . U
H68A H 1.0008 0.2910 0.7095 0.147 Uiso 1 1 calc R U
H68B H 0.9535 0.2148 0.6886 0.147 Uiso 1 1 calc R U
H68C H 0.9573 0.2799 0.7397 0.147 Uiso 1 1 calc R U
C69 C 0.7169(14) 0.597(3) 0.6655(11) 0.062(10) Uani 1 1 d . .
C70 C 0.6680(17) 0.566(3) 0.6842(15) 0.093(15) Uani 1 1 d . .
H70A H 0.6681 0.6038 0.7156 0.139 Uiso 1 1 calc R U
H70B H 0.6730 0.5017 0.6955 0.139 Uiso 1 1 calc R U
H70C H 0.6328 0.5736 0.6531 0.139 Uiso 1 1 calc R U
C71 C 1.0223(13) 0.476(2) 0.5284(12) 0.052(6) Uani 1 1 d . U
N1 N 0.6726(16) 0.912(2) 0.3855(14) 0.098(7) Uani 1 1 d D U
N2 N 0.7415(14) 0.983(2) 0.5292(14) 0.078(9) Uani 1 1 d . .
N3 N 0.7649(17) 0.928(2) 0.5769(13) 0.090(12) Uani 1 1 d . .
N4 N 0.8043(15) 0.832(2) 0.6716(12) 0.080(10) Uani 1 1 d . .
N5 N 0.8387(18) 0.786(2) 0.7209(13) 0.093(12) Uani 1 1 d . .
N6 N 0.8793(12) 0.5488(17) 0.7481(11) 0.067(5) Uani 1 1 d D U
N7 N 0.5722(10) 0.703(2) 0.3542(14) 0.100(7) Uani 1 1 d D U
N8 N 0.6108(12) 0.503(3) 0.3029(15) 0.105(14) Uani 1 1 d D .
N9 N 0.6600(14) 0.453(2) 0.3218(15) 0.112(10) Uani 1 1 d D U
N10 N 0.7610(13) 0.360(2) 0.3522(14) 0.106(9) Uani 1 1 d D U
N11 N 0.8099(13) 0.3086(18) 0.3720(12) 0.072(7) Uani 1 1 d D U
N12 N 0.9208(10) 0.2914(17) 0.5033(10) 0.058(5) Uani 1 1 d D U
N13 N 0.6693(16) 1.101(3) 0.3698(14) 0.102(7) Uani 1 1 d D U
N14 N 0.9361(13) 0.6209(18) 0.8564(12) 0.074(6) Uani 1 1 d D U
N15 N 0.4682(10) 0.660(2) 0.2782(14) 0.107(7) Uani 1 1 d D U
N16 N 0.9565(11) 0.165(2) 0.4392(11) 0.072(5) Uani 1 1 d D U
O1 O 0.7343(9) 0.8331(17) 0.4853(10) 0.063(6) Uani 1 1 d . .
O2 O 0.8313(10) 0.6624(17) 0.6611(10) 0.067(7) Uani 1 1 d . .
O3 O 0.6588(10) 0.5933(18) 0.3824(9) 0.066(7) Uani 1 1 d . .
O4 O 0.8299(10) 0.3975(16) 0.4499(7) 0.058(6) Uani 1 1 d . .
O5 O 0.7632(8) 0.6811(13) 0.4352(8) 0.046(5) Uani 1 1 d . .
O6 O 0.8172(7) 0.7009(16) 0.5423(8) 0.050(6) Uani 1 1 d . .
O7 O 0.8371(8) 0.5705(13) 0.4891(7) 0.043(5) Uani 1 1 d . .
O8 O 0.6891(8) 0.6547(15) 0.4947(8) 0.050(5) Uani 1 1 d . .
O9 O 0.7554(9) 0.5620(17) 0.5718(9) 0.065(6) Uani 1 1 d . .
O10 O 0.7255(12) 0.4977(14) 0.4719(8) 0.075(8) Uani 1 1 d . .
O11 O 0.6802(10) 0.7424(17) 0.3273(10) 0.068(6) Uani 1 1 d . U
O12 O 0.7284(11) 0.6069(18) 0.3187(9) 0.073(7) Uani 1 1 d . U
O13 O 0.6182(10) 0.8171(19) 0.4555(11) 0.070(7) Uani 1 1 d . .
O14 O 0.6671(11) 0.8109(19) 0.5513(11) 0.079(8) Uani 1 1 d . .
O15 O 0.7579(13) 0.5298(18) 0.6804(10) 0.084(8) Uani 1 1 d . .
O16 O 0.7106(13) 0.671(2) 0.6380(11) 0.092(9) Uani 1 1 d . .
O17 O 0.7699(10) 0.3629(19) 0.6064(10) 0.079(8) Uani 1 1 d . .
O18 O 0.8250(10) 0.4082(17) 0.5630(9) 0.063(6) Uani 1 1 d . .
O19 O 0.8966(10) 0.5468(15) 0.6174(9) 0.065(6) Uani 1 1 d . U
O20 O 0.9515(9) 0.6010(15) 0.5763(10) 0.055(6) Uani 1 1 d . .
O21 O 0.8919(11) 0.3873(18) 0.6816(9) 0.071(7) Uani 1 1 d . U
O22 O 0.9346(12) 0.361(2) 0.6200(10) 0.086(9) Uani 1 1 d . U
O24 O 0.9993(9) 0.4366(16) 0.5605(9) 0.059(5) Uani 1 1 d . U
O25 O 0.9290(7) 0.5040(16) 0.4617(9) 0.054(6) Uani 1 1 d . .
O1W O 0.8345(10) 0.5454(18) 0.3728(13) 0.089(8) Uani 1 1 d . U
H1WB H 0.8235 0.5728 0.3408 0.133 Uiso 1 1 d R U
H1WA H 0.8585 0.5796 0.3974 0.133 Uiso 1 1 d R U

loop_
_atom_site_aniso_label
_atom_site_aniso_U_11
_atom_site_aniso_U_22
_atom_site_aniso_U_33
_atom_site_aniso_U_23
_atom_site_aniso_U_13
_atom_site_aniso_U_12
Dy1 0.0584(10) 0.0546(11) 0.0616(10) 0.0096(8) 0.0085(8) -0.0003(9)
Dy2 0.0646(11) 0.0478(10) 0.0579(9) 0.0008(8) 0.0193(8) 0.0000(8)
Dy3 0.0709(11) 0.0511(10) 0.0507(8) 0.0047(8) 0.0192(8) 0.0013(9)
Dy4 0.0565(10) 0.0378(8) 0.0543(8) -0.0011(7) 0.0165(7) -0.0025(7)
Dy5 0.0651(11) 0.0507(10) 0.0517(9) -0.0030(7) 0.0119(8) -0.0087(8)
P1 0.042(5) 0.032(4) 0.056(5) -0.007(4) 0.001(4) 0.004(4)
P2 0.067(6) 0.060(6) 0.057(5) 0.002(5) 0.013(5) -0.019(5)
C1 0.100(15) 0.063(13) 0.124(17) 0.026(12) 0.027(14) 0.017(12)
C2 0.103(15) 0.065(13) 0.127(17) 0.025(12) 0.027(14) 0.018(13)
C4 0.101(15) 0.064(13) 0.126(17) 0.022(12) 0.031(14) 0.016(12)
C5 0.097(15) 0.063(13) 0.126(17) 0.021(12) 0.030(14) 0.017(12)
C6 0.05(2) 0.13(4) 0.06(2) 0.01(3) 0.019(18) 0.05(3)
C7 0.12(4) 0.023(18) 0.08(3) 0.000(18) 0.02(3) -0.01(2)
C8 0.20(6) 0.06(3) 0.11(4) -0.02(3) 0.07(4) -0.05(3)
C9 0.06(2) 0.05(2) 0.07(2) -0.027(19) 0.030(18) -0.030(18)
C10 0.075(12) 0.061(11) 0.059(10) 0.006(9) 0.013(9) 0.006(11)
C11 0.074(12) 0.065(11) 0.062(10) 0.001(9) 0.011(9) 0.006(10)
C13 0.075(12) 0.064(11) 0.068(10) 0.008(9) 0.002(10) 0.003(11)
C14 0.073(12) 0.056(11) 0.067(10) 0.013(9) 0.001(9) 0.004(10)
C15 0.053(11) 0.111(17) 0.112(15) 0.005(13) -0.015(11) 0.001(11)
C16 0.054(11) 0.111(17) 0.117(15) 0.000(13) -0.016(11) 0.002(12)
C18 0.057(12) 0.107(17) 0.115(15) 0.006(13) -0.014(11) 0.002(12)
C19 0.052(11) 0.107(17) 0.109(15) 0.010(13) -0.010(11) 0.001(12)
C20 0.11(4) 0.09(3) 0.10(3) -0.02(3) 0.08(3) -0.03(3)
C21 0.106(17) 0.086(17) 0.090(15) -0.023(12) -0.036(13) -0.012(14)
C22 0.108(18) 0.085(17) 0.087(15) -0.024(12) -0.035(13) -0.010(14)
C23 0.11(2) 0.038(14) 0.057(14) -0.023(12) 0.023(14) -0.009(14)
C24 0.057(10) 0.045(10) 0.084(11) -0.012(9) 0.023(9) 0.001(8)
C25 0.062(11) 0.051(10) 0.089(11) -0.016(9) 0.023(9) 0.001(9)
C27 0.057(10) 0.042(10) 0.087(11) -0.013(9) 0.021(9) -0.004(8)
C28 0.045(10) 0.027(9) 0.081(11) -0.009(9) 0.022(9) -0.012(8)
C29 0.073(12) 0.045(10) 0.078(11) 0.006(10) 0.031(11) -0.018(11)
C30 0.078(10) 0.048(8) 0.079(8) 0.006(7) 0.031(8) -0.013(8)
C31 0.078(10) 0.051(8) 0.077(8) 0.008(7) 0.032(8) -0.010(8)
C32 0.077(11) 0.056(10) 0.074(9) 0.008(8) 0.032(9) -0.008(10)
C33 0.083(12) 0.061(10) 0.075(10) 0.005(9) 0.024(10) -0.004(10)
C34 0.087(12) 0.059(10) 0.078(10) 0.009(9) 0.022(10) -0.008(11)
C35 0.091(11) 0.055(10) 0.080(9) 0.011(8) 0.024(10) -0.010(10)
C36 0.087(10) 0.051(8) 0.077(8) 0.010(7) 0.029(8) -0.009(9)
C37 0.094(11) 0.054(9) 0.083(9) 0.004(8) 0.030(9) -0.010(9)
C38 0.093(10) 0.055(9) 0.083(8) 0.001(8) 0.029(9) -0.010(9)
C39 0.099(12) 0.059(10) 0.083(9) 0.001(8) 0.026(10) -0.009(10)
C40 0.099(12) 0.061(10) 0.083(10) -0.004(9) 0.021(10) -0.008(11)
C41 0.095(12) 0.059(10) 0.082(10) -0.005(9) 0.019(10) -0.007(11)
C42 0.089(12) 0.055(10) 0.081(9) -0.003(8) 0.019(10) -0.012(10)
C43 0.086(10) 0.052(8) 0.082(8) 0.001(7) 0.025(9) -0.012(9)
C44 0.091(14) 0.099(16) 0.128(16) 0.008(14) 0.056(12) -0.034(13)
C45 0.091(12) 0.100(14) 0.131(14) 0.005(11) 0.055(11) -0.029(10)
C46 0.099(12) 0.106(14) 0.138(14) -0.003(11) 0.047(11) -0.028(11)
C47 0.104(13) 0.107(15) 0.140(15) -0.012(12) 0.042(12) -0.028(12)
C48 0.110(14) 0.113(16) 0.146(16) -0.018(13) 0.036(13) -0.027(13)
C49 0.112(14) 0.113(16) 0.146(16) -0.018(13) 0.033(13) -0.027(13)
C50 0.110(14) 0.114(15) 0.147(15) -0.013(12) 0.035(12) -0.028(12)
C51 0.104(12) 0.110(14) 0.142(14) -0.008(11) 0.042(11) -0.026(11)
C52 0.100(13) 0.109(14) 0.144(15) 0.001(11) 0.044(12) -0.025(11)
C53 0.095(12) 0.105(14) 0.144(14) 0.006(11) 0.052(11) -0.024(11)
C54 0.095(13) 0.105(15) 0.150(15) 0.010(12) 0.053(12) -0.023(11)
C55 0.100(13) 0.104(15) 0.153(16) 0.009(12) 0.053(13) -0.019(12)
C56 0.099(14) 0.103(15) 0.150(16) 0.008(12) 0.056(12) -0.020(12)
C57 0.096(13) 0.102(15) 0.143(15) 0.006(12) 0.056(12) -0.023(12)
C58 0.093(12) 0.102(14) 0.138(14) 0.007(11) 0.055(11) -0.027(10)
C59 0.05(2) 0.03(2) 0.14(4) -0.01(2) 0.04(3) -0.014(17)
C60 0.14(5) 0.07(3) 0.19(6) 0.01(4) 0.08(4) 0.03(3)
C61 0.11(3) 0.059(19) 0.073(14) 0.026(13) 0.023(17) 0.008(15)
C62 0.13(3) 0.07(2) 0.073(13) 0.029(15) 0.018(18) -0.002(19)
C63 0.044(15) 0.064(19) 0.049(14) 0.009(13) 0.012(13) 0.018(11)
C64 0.063(18) 0.07(2) 0.069(16) -0.003(15) 0.002(15) 0.000(15)
C65 0.10(2) 0.05(2) 0.063(18) -0.017(15) 0.035(18) -0.007(18)
C66 0.10(2) 0.07(2) 0.071(19) -0.028(16) 0.030(18) -0.030(19)
C67 0.11(3) 0.07(2) 0.050(15) 0.009(15) 0.013(14) 0.036(18)
C68 0.12(3) 0.08(2) 0.066(17) 0.019(16) -0.005(18) 0.030(19)
C69 0.05(2) 0.11(3) 0.016(13) -0.001(17) 0.002(13) 0.00(2)
C70 0.09(3) 0.12(4) 0.06(2) 0.02(2) 0.02(2) -0.03(3)
C71 0.051(14) 0.043(13) 0.048(12) -0.013(10) 0.003(10) 0.009(11)
N1 0.099(15) 0.063(13) 0.124(17) 0.023(11) 0.031(13) 0.017(12)
N2 0.08(2) 0.06(2) 0.08(2) -0.016(18) 0.018(18) 0.011(18)
N3 0.15(3) 0.08(3) 0.055(19) -0.023(18) 0.05(2) -0.03(2)
N4 0.10(3) 0.07(2) 0.060(18) 0.017(17) 0.020(18) 0.02(2)
N5 0.17(4) 0.06(2) 0.064(19) 0.015(17) 0.06(2) -0.01(2)
N6 0.075(11) 0.056(10) 0.060(9) 0.012(9) 0.012(9) 0.008(10)
N7 0.049(11) 0.107(17) 0.108(15) 0.010(12) -0.015(11) -0.001(11)
N8 0.042(18) 0.14(4) 0.11(3) -0.07(3) -0.007(18) 0.00(2)
N9 0.103(18) 0.085(18) 0.089(16) -0.022(13) -0.035(14) -0.013(15)
N10 0.108(18) 0.077(17) 0.077(15) -0.029(13) -0.032(13) -0.007(15)
N11 0.11(2) 0.034(13) 0.062(13) -0.025(11) 0.022(14) -0.010(13)
N12 0.052(10) 0.038(9) 0.084(10) -0.010(9) 0.023(9) -0.005(8)
N13 0.103(15) 0.065(13) 0.127(17) 0.023(11) 0.029(13) 0.018(12)
N14 0.076(11) 0.066(11) 0.067(10) 0.006(9) 0.009(9) 0.001(10)
N15 0.055(11) 0.108(17) 0.118(15) 0.002(13) -0.015(11) 0.000(12)
N16 0.066(11) 0.053(10) 0.089(11) -0.015(9) 0.022(9) 0.001(8)
O1 0.048(14) 0.061(16) 0.080(16) 0.015(13) 0.024(12) 0.026(12)
O2 0.070(16) 0.055(15) 0.077(16) -0.025(13) 0.030(13) -0.022(13)
O3 0.056(15) 0.072(18) 0.057(14) 0.025(13) 0.007(12) -0.006(13)
O4 0.095(18) 0.059(15) 0.018(9) 0.001(9) 0.017(10) 0.018(13)
O5 0.046(12) 0.028(11) 0.052(11) 0.015(9) 0.004(9) -0.011(9)
O6 0.029(11) 0.082(16) 0.045(11) -0.034(11) 0.019(9) -0.022(11)
O7 0.062(13) 0.032(11) 0.042(10) -0.008(9) 0.027(10) -0.024(10)
O8 0.047(13) 0.054(14) 0.050(12) 0.015(10) 0.017(10) 0.002(11)
O9 0.061(15) 0.060(16) 0.064(14) -0.011(12) 0.013(12) -0.009(12)
O10 0.17(3) 0.028(12) 0.029(10) 0.008(9) 0.043(13) 0.016(14)
O11 0.061(15) 0.055(14) 0.081(14) 0.034(12) 0.017(12) 0.009(12)
O12 0.081(18) 0.070(16) 0.053(12) -0.003(11) 0.008(12) 0.011(12)
O13 0.057(15) 0.074(18) 0.092(18) 0.018(15) 0.043(14) -0.005(13)
O14 0.069(18) 0.071(19) 0.081(17) 0.004(15) 0.009(14) 0.011(15)
O15 0.12(2) 0.048(16) 0.071(16) 0.015(13) 0.021(16) -0.015(16)
O16 0.12(2) 0.10(2) 0.067(17) 0.003(17) 0.045(17) 0.00(2)
O17 0.059(16) 0.09(2) 0.064(15) -0.004(14) -0.007(13) -0.028(15)
O18 0.077(17) 0.058(16) 0.053(13) 0.006(11) 0.024(12) -0.005(13)
O19 0.091(17) 0.033(12) 0.062(13) -0.001(11) 0.019(13) -0.011(11)
O20 0.058(14) 0.041(13) 0.075(15) -0.003(11) 0.033(12) -0.016(11)
O21 0.093(19) 0.069(17) 0.052(13) 0.010(12) 0.028(12) 0.003(13)
O22 0.11(2) 0.09(2) 0.045(13) 0.007(13) 0.014(13) 0.031(17)
O24 0.059(13) 0.052(12) 0.051(11) -0.006(9) 0.004(9) 0.010(10)
O25 0.006(9) 0.070(15) 0.075(14) -0.005(12) 0.003(9) -0.006(10)
O1W 0.067(16) 0.064(18) 0.13(2) -0.017(17) 0.034(15) -0.007(14)

loop_
_atom_type_symbol
_atom_type_description
_atom_type_scat_dispersion_real
_atom_type_scat_dispersion_imag
_atom_type_scat_source
C C 0.0033 0.0016 'International Tables Vol C Tables 4.2.6.8 and 6.1.1.4'
H H 0.0000 0.0000 'International Tables Vol C Tables 4.2.6.8 and 6.1.1.4'
N N 0.0061 0.0033 'International Tables Vol C Tables 4.2.6.8 and 6.1.1.4'
O O 0.0106 0.0060 'International Tables Vol C Tables 4.2.6.8 and 6.1.1.4'
P P 0.1023 0.0942 'International Tables Vol C Tables 4.2.6.8 and 6.1.1.4'
Dy Dy -0.1892 4.4098 'International Tables Vol C Tables 4.2.6.8 and 6.1.1.4'

loop_
_geom_angle_atom_site_label_1
_geom_angle_atom_site_label_2
_geom_angle_atom_site_label_3
_geom_angle
_geom_angle_site_symmetry_1
_geom_angle_site_symmetry_3
O3 Dy1 O5 76.9(8) . .
O3 Dy1 O8 76.6(8) . .
O5 Dy1 O8 77.9(7) . .
O3 Dy1 O1 145.3(8) . .
O5 Dy1 O1 74.9(7) . .
O8 Dy1 O1 78.0(8) . .
O3 Dy1 O11 73.4(8) . .
O5 Dy1 O11 79.9(7) . .
O8 Dy1 O11 146.0(8) . .
O1 Dy1 O11 120.3(9) . .
O3 Dy1 O13 121.9(9) . .
O5 Dy1 O13 144.1(8) . .
O8 Dy1 O13 77.7(8) . .
O1 Dy1 O13 74.5(9) . .
O11 Dy1 O13 132.6(8) . .
O3 Dy1 N1 143.2(9) . .
O5 Dy1 N1 110.6(10) . .
O8 Dy1 N1 139.7(10) . .
O1 Dy1 N1 67.4(9) . .
O11 Dy1 N1 72.7(10) . .
O13 Dy1 N1 73.8(10) . .
O3 Dy1 N7 64.1(9) . .
O5 Dy1 N7 139.6(8) . .
O8 Dy1 N7 101.9(10) . .
O1 Dy1 N7 145.2(9) . .
O11 Dy1 N7 79.2(10) . .
O13 Dy1 N7 71.6(10) . .
N1 Dy1 N7 95.6(11) . .
O6 Dy2 O14 138.8(9) . .
O6 Dy2 O16 136.7(10) . .
O14 Dy2 O16 77.4(11) . .
O6 Dy2 O8 82.1(6) . .
O14 Dy2 O8 72.9(8) . .
O16 Dy2 O8 92.1(8) . .
O6 Dy2 O9 70.7(8) . .
O14 Dy2 O9 118.4(9) . .
O16 Dy2 O9 69.9(9) . .
O8 Dy2 O9 58.2(7) . .
O6 Dy2 O2 75.1(7) . .
O14 Dy2 O2 146.1(9) . .
O16 Dy2 O2 72.8(9) . .
O8 Dy2 O2 123.5(7) . .
O9 Dy2 O2 65.6(7) . .
O6 Dy2 N4 106.7(9) . .
O14 Dy2 N4 100.1(10) . .
O16 Dy2 N4 80.8(11) . .
O8 Dy2 N4 171.1(9) . .
O9 Dy2 N4 123.2(9) . .
O2 Dy2 N4 59.6(9) . .
O6 Dy2 O1 70.2(7) . .
O14 Dy2 O1 70.3(8) . .
O16 Dy2 O1 145.7(9) . .
O8 Dy2 O1 68.0(7) . .
O9 Dy2 O1 116.0(8) . .
O2 Dy2 O1 141.4(7) . .
N4 Dy2 O1 115.5(9) . .
O6 Dy2 N3 97.4(10) . .
O14 Dy2 N3 70.2(11) . .
O16 Dy2 N3 121.4(10) . .
O8 Dy2 N3 121.3(9) . .
O9 Dy2 N3 168.1(9) . .
O2 Dy2 N3 112.5(10) . .
N4 Dy2 N3 59.5(10) . .
O1 Dy2 N3 57.3(8) . .
O9 Dy3 O15 76.5(9) . .
O9 Dy3 O19 97.3(8) . .
O15 Dy3 O19 151.1(8) . .
O9 Dy3 O21 151.5(8) . .
O15 Dy3 O21 121.6(9) . .
O19 Dy3 O21 76.6(8) . .
O9 Dy3 O2 74.8(8) . .
O15 Dy3 O2 75.5(8) . .
O19 Dy3 O2 75.6(8) . .
O21 Dy3 O2 128.4(9) . .
O9 Dy3 O17 80.1(9) . .
O15 Dy3 O17 84.2(10) . .
O19 Dy3 O17 123.1(9) . .
O21 Dy3 O17 80.2(9) . .
O2 Dy3 O17 150.8(9) . .
O9 Dy3 O18 76.8(8) . .
O15 Dy3 O18 133.1(9) . .
O19 Dy3 O18 70.3(8) . .
O21 Dy3 O18 75.0(8) . .
O2 Dy3 O18 131.7(8) . .
O17 Dy3 O18 53.7(9) . .
O9 Dy3 N6 134.6(8) . .
O15 Dy3 N6 74.7(9) . .
O19 Dy3 N6 91.5(9) . .
O21 Dy3 N6 73.8(8) . .
O2 Dy3 N6 64.4(8) . .
O17 Dy3 N6 130.0(8) . .
O18 Dy3 N6 146.8(8) . .
O7 Dy4 O18 82.9(7) . .
O7 Dy4 O22 146.4(8) . .
O18 Dy4 O22 70.8(9) . .
O7 Dy4 O25 74.2(6) . .
O18 Dy4 O25 147.0(7) . .
O22 Dy4 O25 137.9(8) . .
O7 Dy4 O4 68.2(7) . .
O18 Dy4 O4 76.1(8) . .
O22 Dy4 O4 122.3(9) . .
O25 Dy4 O4 73.5(7) . .
O7 Dy4 O24 131.9(7) . .
O18 Dy4 O24 143.1(8) . .
O22 Dy4 O24 72.3(9) . .
O25 Dy4 O24 67.4(7) . .
O4 Dy4 O24 123.5(7) . .
O7 Dy4 O19 79.8(7) . .
O18 Dy4 O19 69.0(8) . .
O22 Dy4 O19 71.6(8) . .
O25 Dy4 O19 127.7(8) . .
O4 Dy4 O19 135.0(8) . .
O24 Dy4 O19 101.4(8) . .
O7 Dy4 O20 76.5(7) . .
O18 Dy4 O20 119.8(8) . .
O22 Dy4 O20 98.3(9) . .
O25 Dy4 O20 77.9(7) . .
O4 Dy4 O20 139.3(7) . .
O24 Dy4 O20 68.1(7) . .
O19 Dy4 O20 52.0(7) . .
O7 Dy4 N12 131.3(6) . .
O18 Dy4 N12 97.5(8) . .
O22 Dy4 N12 74.3(8) . .
O25 Dy4 N12 80.9(8) . .
O4 Dy4 N12 64.8(7) . .
O24 Dy4 N12 70.0(7) . .
O19 Dy4 N12 145.7(7) . .
O20 Dy4 N12 137.6(7) . .
O10 Dy5 O12 138.9(9) . .
O10 Dy5 O1W 145.7(10) . .
O12 Dy5 O1W 69.1(9) . .
O10 Dy5 O5 82.3(7) . .
O12 Dy5 O5 76.7(7) . .
O1W Dy5 O5 88.7(8) . .
O10 Dy5 O3 68.5(8) . .
O12 Dy5 O3 71.1(8) . .
O1W Dy5 O3 137.7(8) . .
O5 Dy5 O3 68.8(7) . .
O10 Dy5 O7 75.2(8) . .
O12 Dy5 O7 120.1(8) . .
O1W Dy5 O7 71.9(8) . .
O5 Dy5 O7 58.7(6) . .
O3 Dy5 O7 118.8(7) . .
O10 Dy5 O4 85.6(8) . .
O12 Dy5 O4 135.5(8) . .
O1W Dy5 O4 70.8(8) . .
O5 Dy5 O4 120.7(6) . .
O3 Dy5 O4 151.5(7) . .
O7 Dy5 O4 62.0(7) . .
O10 Dy5 N10 111.0(11) . .
O12 Dy5 N10 95.2(10) . .
O1W Dy5 N10 77.3(11) . .
O5 Dy5 N10 165.7(10) . .
O3 Dy5 N10 120.2(9) . .
O7 Dy5 N10 118.2(7) . .
O4 Dy5 N10 57.6(7) . .
O10 Dy5 N9 95.3(12) . .
O12 Dy5 N9 68.8(11) . .
O1W Dy5 N9 117.0(11) . .
O5 Dy5 N9 123.5(8) . .
O3 Dy5 N9 58.4(9) . .
O7 Dy5 N9 170.1(10) . .
O4 Dy5 N9 115.3(9) . .
N10 Dy5 N9 62.3(10) . .
O6 P1 O7 108.4(12) . .
O6 P1 O5 113.1(12) . .
O7 P1 O5 103.6(11) . .
O6 P1 C29 108.2(14) . .
O7 P1 C29 112.2(14) . .
O5 P1 C29 111.3(14) . .
O10 P2 O8 112.7(12) . .
O10 P2 O9 109.8(15) . .
O8 P2 O9 102.7(13) . .
O10 P2 C44 113(2) . .
O8 P2 C44 106.3(19) . .
O9 P2 C44 111.2(18) . .
N1 C1 C2 119(4) . .
N1 C1 H1 120.7 . .
C2 C1 H1 120.7 . .
N13 C2 C1 124(4) . .
N13 C2 H2 118.2 . .
C1 C2 H2 118.2 . .
N13 C4 C5 125(4) . .
N13 C4 H4 117.4 . .
C5 C4 H4 117.4 . .
N1 C5 C4 117(4) . .
N1 C5 C6 118(3) . .
C4 C5 C6 125(4) . .
O1 C6 N2 132(4) . .
O1 C6 C5 115(3) . .
N2 C6 C5 113(4) . .
N3 C7 C8 116(4) . .
N3 C7 H7 121.8 . .
C8 C7 H7 121.8 . .
N4 C8 C7 121(4) . .
N4 C8 H8 119.5 . .
C7 C8 H8 119.5 . .
N5 C9 O2 128(4) . .
N5 C9 C10 117(3) . .
O2 C9 C10 115(3) . .
N6 C10 C11 120(3) . .
N6 C10 C9 116(2) . .
C11 C10 C9 123(2) . .
N14 C11 C10 123(3) . .
N14 C11 H11 118.3 . .
C10 C11 H11 118.3 . .
C14 C13 N14 125(3) . .
C14 C13 H13 117.3 . .
N14 C13 H13 117.3 . .
C13 C14 N6 118(3) . .
C13 C14 H14 120.9 . .
N6 C14 H14 120.9 . .
C16 C15 N7 120.1(4) . .
C16 C15 H15 120.0 . .
N7 C15 H15 120.0 . .
C15 C16 N15 119.8(5) . .
C15 C16 H16 120.1 . .
N15 C16 H16 120.1 . .
N15 C18 C19 119.9(5) . .
N15 C18 H18 120.1 . .
C19 C18 H18 120.1 . .
N7 C19 C18 120.1(5) . .
N7 C19 C20 113(3) . .
C18 C19 C20 127(3) . .
N8 C20 O3 132(4) . .
N8 C20 C19 111(4) . .
O3 C20 C19 117(3) . .
N9 C21 C22 118(4) . .
N9 C21 H21 121.2 . .
C22 C21 H21 121.2 . .
N10 C22 C21 124(4) . .
N10 C22 H22 118.0 . .
C21 C22 H22 118.0 . .
O4 C23 N11 129(4) . .
O4 C23 C24 119(3) . .
N11 C23 C24 112(3) . .
N12 C24 C25 124(3) . .
N12 C24 C23 114(2) . .
C25 C24 C23 121(2) . .
N16 C25 C24 120(3) . .
N16 C25 H25 120.1 . .
C24 C25 H25 120.1 . .
C28 C27 N16 118(3) . .
C28 C27 H27 121.1 . .
N16 C27 H27 121.1 . .
C27 C28 N12 126(3) . .
C27 C28 H28 117.0 . .
N12 C28 H28 117.0 . .
C30 C29 P1 115(3) . .
C30 C29 H29A 108.5 . .
P1 C29 H29A 108.5 . .
C30 C29 H29B 108.5 . .
P1 C29 H29B 108.5 . .
H29A C29 H29B 107.5 . .
C43 C30 C31 122.3(18) . .
C43 C30 C29 116(2) . .
C31 C30 C29 121(2) . .
C32 C31 C30 119.7(18) . .
C32 C31 C36 123(2) . .
C30 C31 C36 117.5(18) . .
C33 C32 C31 117(2) . .
C33 C32 H32 121.5 . .
C31 C32 H32 121.5 . .
C32 C33 C34 123(2) . .
C32 C33 H33 118.5 . .
C34 C33 H33 118.5 . .
C35 C34 C33 117(2) . .
C35 C34 H34 121.4 . .
C33 C34 H34 121.4 . .
C34 C35 C36 123(2) . .
C34 C35 H35 118.6 . .
C36 C35 H35 118.6 . .
C37 C36 C31 122.4(18) . .
C37 C36 C35 120.5(18) . .
C31 C36 C35 117(2) . .
C38 C37 C36 117.7(18) . .
C38 C37 H37 121.2 . .
C36 C37 H37 121.2 . .
C37 C38 C43 122.4(18) . .
C37 C38 C39 115.8(19) . .
C43 C38 C39 122(2) . .
C40 C39 C38 118(2) . .
C40 C39 H39 120.9 . .
C38 C39 H39 120.9 . .
C39 C40 C41 122(2) . .
C39 C40 H40 119.2 . .
C41 C40 H40 119.2 . .
C40 C41 C42 118(2) . .
C40 C41 H41 120.9 . .
C42 C41 H41 120.9 . .
C41 C42 C43 122(2) . .
C41 C42 H42 119.1 . .
C43 C42 H42 119.1 . .
C38 C43 C42 118(2) . .
C38 C43 C30 117.6(18) . .
C42 C43 C30 124.2(19) . .
C45 C44 P2 120(3) . .
C45 C44 H44A 107.2 . .
P2 C44 H44A 107.1 . .
C45 C44 H44B 113.3 . .
P2 C44 H44B 108.1 . .
H44A C44 H44B 99.5 . .
C46 C45 C58 115(3) . .
C46 C45 C44 124(3) . .
C58 C45 C44 121(3) . .
C45 C46 C51 125(3) . .
C45 C46 C47 119(3) . .
C51 C46 C47 115(3) . .
C46 C47 C48 125(3) . .
C46 C47 H47 117.4 . .
C48 C47 H47 117.4 . .
C49 C48 C47 115(3) . .
C49 C48 H48 122.7 . .
C47 C48 H48 122.7 . .
C50 C49 C48 125(3) . .
C50 C49 H49 117.3 . .
C48 C49 H49 117.3 . .
C49 C50 C51 115(3) . .
C49 C50 H50 122.6 . .
C51 C50 H50 122.6 . .
C46 C51 C50 125(3) . .
C46 C51 C52 115(3) . .
C50 C51 C52 120(3) . .
C53 C52 C51 125(3) . .
C53 C52 H52 117.3 . .
C51 C52 H52 117.3 . .
C58 C53 C54 120(3) . .
C58 C53 C52 114(3) . .
C54 C53 C52 125(3) . .
C55 C54 C53 119(3) . .
C55 C54 H54 120.3 . .
C53 C54 H54 120.3 . .
C54 C55 C56 120(3) . .
C54 C55 H55 119.8 . .
C56 C55 H55 119.8 . .
C57 C56 C55 119(3) . .
C57 C56 H56 120.3 . .
C55 C56 H56 120.3 . .
C56 C57 C58 120(3) . .
C56 C57 H57 119.9 . .
C58 C57 H57 119.9 . .
C53 C58 C45 125(3) . .
C53 C58 C57 119(3) . .
C45 C58 C57 115(3) . .
O14 C59 O13 120(3) . .
O14 C59 C60 123(5) . .
O13 C59 C60 117(4) . .
C59 C60 H60A 109.5 . .
C59 C60 H60B 109.5 . .
H60A C60 H60B 109.5 . .
C59 C60 H60C 109.5 . .
H60A C60 H60C 109.5 . .
H60B C60 H60C 109.5 . .
O12 C61 O11 131(4) . .
O12 C61 C62 112(4) . .
O11 C61 C62 117(4) . .
C61 C62 H62A 109.5 . .
C61 C62 H62B 109.5 . .
H62A C62 H62B 109.5 . .
C61 C62 H62C 109.5 . .
H62A C62 H62C 109.5 . .
H62B C62 H62C 109.5 . .
O20 C63 O19 117(3) . .
O20 C63 C64 127(3) . .
O19 C63 C64 116(3) . .
C63 C64 H64A 109.5 . .
C63 C64 H64B 109.5 . .
H64A C64 H64B 109.5 . .
C63 C64 H64C 109.5 . .
H64A C64 H64C 109.5 . .
H64B C64 H64C 109.5 . .
O18 C65 O17 117(3) . .
O18 C65 C66 123(3) . .
O17 C65 C66 121(4) . .
C65 C66 H66A 109.5 . .
C65 C66 H66B 109.5 . .
H66A C66 H66B 109.5 . .
C65 C66 H66C 109.5 . .
H66A C66 H66C 109.5 . .
H66B C66 H66C 109.5 . .
O21 C67 O22 131(4) . .
O21 C67 C68 114(4) . .
O22 C67 C68 114(4) . .
C67 C68 H68A 109.5 . .
C67 C68 H68B 109.5 . .
H68A C68 H68B 109.5 . .
C67 C68 H68C 109.5 . .
H68A C68 H68C 109.5 . .
H68B C68 H68C 109.5 . .
O16 C69 O15 133(3) . .
O16 C69 C70 118(4) . .
O15 C69 C70 109(4) . .
C69 C70 H70A 109.5 . .
C69 C70 H70B 109.5 . .
H70A C70 H70B 109.5 . .
C69 C70 H70C 109.5 . .
H70A C70 H70C 109.5 . .
H70B C70 H70C 109.5 . .
O25 C71 O24 130(3) 3_766 .
O25 C71 C71 115(4) 3_766 3_766
O24 C71 C71 114(4) . 3_766
C5 N1 C1 121(4) . .
C5 N1 Dy1 111(2) . .
C1 N1 Dy1 128(3) . .
C6 N2 N3 104(3) . .
C7 N3 N2 115(3) . .
C7 N3 Dy2 117(3) . .
N2 N3 Dy2 125(2) . .
C8 N4 N5 116(4) . .
C8 N4 Dy2 122(3) . .
N5 N4 Dy2 122(2) . .
C9 N5 N4 110(3) . .
C10 N6 C14 119(3) . .
C10 N6 Dy3 115.0(17) . .
C14 N6 Dy3 126.1(19) . .
C19 N7 C15 119.8(5) . .
C19 N7 Dy1 115.3(15) . .
C15 N7 Dy1 124.2(15) . .
C20 N8 N9 106(3) . .
C21 N9 N8 118(3) . .
C21 N9 Dy5 119(3) . .
N8 N9 Dy5 122(2) . .
C22 N10 N11 123(4) . .
C22 N10 Dy5 117(3) . .
N11 N10 Dy5 120.1(18) . .
C23 N11 N10 110(3) . .
C24 N12 C28 112(3) . .
C24 N12 Dy4 112.6(17) . .
C28 N12 Dy4 129.4(17) . .
C4 N13 C2 114(4) . .
C11 N14 C13 114(3) . .
C18 N15 C16 120.0(6) . .
C27 N16 C25 118(3) . .
C6 O1 Dy1 123(2) . .
C6 O1 Dy2 117(2) . .
Dy1 O1 Dy2 104.8(9) . .
C9 O2 Dy3 126(2) . .
C9 O2 Dy2 117(2) . .
Dy3 O2 Dy2 107.2(8) . .
C20 O3 Dy1 126(3) . .
C20 O3 Dy5 119(3) . .
Dy1 O3 Dy5 106.0(9) . .
C23 O4 Dy4 123(2) . .
C23 O4 Dy5 119(2) . .
Dy4 O4 Dy5 112.7(8) . .
P1 O5 Dy1 138.7(12) . .
P1 O5 Dy5 100.6(9) . .
Dy1 O5 Dy5 108.4(7) . .
P1 O6 Dy2 140.3(11) . .
P1 O7 Dy4 146.6(11) . .
P1 O7 Dy5 97.0(10) . .
Dy4 O7 Dy5 116.4(7) . .
P2 O8 Dy1 135.6(13) . .
P2 O8 Dy2 101.2(10) . .
Dy1 O8 Dy2 109.2(8) . .
P2 O9 Dy3 149.9(15) . .
P2 O9 Dy2 97.7(12) . .
Dy3 O9 Dy2 112.3(9) . .
P2 O10 Dy5 141.7(13) . .
C61 O11 Dy1 130(2) . .
C61 O12 Dy5 133(3) . .
C59 O13 Dy1 131(2) . .
C59 O14 Dy2 144(3) . .
C69 O15 Dy3 129(2) . .
C69 O16 Dy2 136(3) . .
C65 O17 Dy3 95(2) . .
C65 O18 Dy4 151(2) . .
C65 O18 Dy3 95(2) . .
Dy4 O18 Dy3 110.0(10) . .
C63 O19 Dy3 157(2) . .
C63 O19 Dy4 92.6(19) . .
Dy3 O19 Dy4 110.8(9) . .
C63 O20 Dy4 95(2) . .
C67 O21 Dy3 132(2) . .
C67 O22 Dy4 138(3) . .
C71 O24 Dy4 118.7(19) . .
C71 O25 Dy4 120(2) 3_766 .
Dy5 O1W H1WB 109.0 . .
Dy5 O1W H1WA 109.3 . .
H1WB O1W H1WA 109.5 . .

loop_
_geom_bond_atom_site_label_1
_geom_bond_atom_site_label_2
_geom_bond_distance
_geom_bond_site_symmetry_2
Dy1 O3 2.25(3) .
Dy1 O5 2.26(2) .
Dy1 O8 2.262(19) .
Dy1 O1 2.27(3) .
Dy1 O11 2.28(2) .
Dy1 O13 2.34(3) .
Dy1 N1 2.56(3) .
Dy1 N7 2.60(2) .
Dy2 O6 2.253(18) .
Dy2 O14 2.26(3) .
Dy2 O16 2.34(3) .
Dy2 O8 2.48(2) .
Dy2 O9 2.57(2) .
Dy2 O2 2.57(3) .
Dy2 N4 2.59(3) .
Dy2 O1 2.61(2) .
Dy2 N3 2.71(4) .
Dy3 O9 2.21(2) .
Dy3 O15 2.26(3) .
Dy3 O19 2.27(2) .
Dy3 O21 2.29(3) .
Dy3 O2 2.36(2) .
Dy3 O17 2.39(2) .
Dy3 O18 2.43(2) .
Dy3 N6 2.59(3) .
Dy4 O7 2.31(2) .
Dy4 O18 2.32(2) .
Dy4 O22 2.38(2) .
Dy4 O25 2.40(2) .
Dy4 O4 2.41(2) .
Dy4 O24 2.41(2) .
Dy4 O19 2.46(2) .
Dy4 O20 2.49(2) .
Dy4 N12 2.61(2) .
Dy5 O10 2.19(2) .
Dy5 O12 2.31(2) .
Dy5 O1W 2.45(3) .
Dy5 O5 2.445(19) .
Dy5 O3 2.52(2) .
Dy5 O7 2.565(18) .
Dy5 O4 2.58(2) .
Dy5 N10 2.64(3) .
Dy5 N9 2.67(3) .
P1 O6 1.491(19) .
P1 O7 1.54(2) .
P1 O5 1.587(19) .
P1 C29 1.85(3) .
P2 O10 1.52(2) .
P2 O8 1.57(2) .
P2 O9 1.57(2) .
P2 C44 1.84(4) .
C1 N1 1.342(17) .
C1 C2 1.343(17) .
C1 H1 0.9300 .
C2 N13 1.342(17) .
C2 H2 0.9300 .
C4 N13 1.341(17) .
C4 C5 1.342(17) .
C4 H4 0.9300 .
C5 N1 1.342(17) .
C5 C6 1.50(5) .
C6 O1 1.29(5) .
C6 N2 1.33(5) .
C7 N3 1.30(4) .
C7 C8 1.36(6) .
C7 H7 0.9300 .
C8 N4 1.28(5) .
C8 H8 0.9300 .
C9 N5 1.27(4) .
C9 O2 1.28(4) .
C9 C10 1.48(5) .
C10 N6 1.358(15) .
C10 C11 1.359(15) .
C11 N14 1.358(14) .
C11 H11 0.9300 .
C13 C14 1.358(15) .
C13 N14 1.359(15) .
C13 H13 0.9300 .
C14 N6 1.361(14) .
C14 H14 0.9300 .
C15 C16 1.362(15) .
C15 N7 1.362(15) .
C15 H15 0.9300 .
C16 N15 1.362(15) .
C16 H16 0.9300 .
C18 N15 1.360(15) .
C18 C19 1.362(15) .
C18 H18 0.9300 .
C19 N7 1.361(15) .
C19 C20 1.48(5) .
C20 N8 1.25(5) .
C20 O3 1.30(5) .
C21 N9 1.31(3) .
C21 C22 1.41(6) .
C21 H21 0.9300 .
C22 N10 1.31(3) .
C22 H22 0.9300 .
C23 O4 1.23(4) .
C23 N11 1.26(4) .
C23 C24 1.53(5) .
C24 N12 1.353(14) .
C24 C25 1.354(14) .
C25 N16 1.351(14) .
C25 H25 0.9300 .
C27 C28 1.350(14) .
C27 N16 1.350(14) .
C27 H27 0.9300 .
C28 N12 1.355(14) .
C28 H28 0.9300 .
C29 C30 1.49(4) .
C29 H29A 0.9700 .
C29 H29B 0.9700 .
C30 C43 1.400(9) .
C30 C31 1.401(9) .
C31 C32 1.400(9) .
C31 C36 1.401(9) .
C32 C33 1.399(9) .
C32 H32 0.9300 .
C33 C34 1.400(9) .
C33 H33 0.9300 .
C34 C35 1.397(9) .
C34 H34 0.9300 .
C35 C36 1.401(9) .
C35 H35 0.9300 .
C36 C37 1.399(9) .
C37 C38 1.399(9) .
C37 H37 0.9300 .
C38 C43 1.399(9) .
C38 C39 1.403(9) .
C39 C40 1.397(9) .
C39 H39 0.9300 .
C40 C41 1.400(9) .
C40 H40 0.9300 .
C41 C42 1.400(9) .
C41 H41 0.9300 .
C42 C43 1.400(9) .
C42 H42 0.9300 .
C44 C45 1.42(5) .
C44 H44A 0.9699 .
C44 H44B 0.9703 .
C45 C46 1.396(11) .
C45 C58 1.397(11) .
C46 C51 1.397(11) .
C46 C47 1.397(11) .
C47 C48 1.398(11) .
C47 H47 0.9300 .
C48 C49 1.397(11) .
C48 H48 0.9300 .
C49 C50 1.396(11) .
C49 H49 0.9300 .
C50 C51 1.397(11) .
C50 H50 0.9300 .
C51 C52 1.398(11) .
C52 C53 1.397(11) .
C52 H52 0.9300 .
C53 C58 1.396(11) .
C53 C54 1.397(10) .
C54 C55 1.396(11) .
C54 H54 0.9300 .
C55 C56 1.396(11) .
C55 H55 0.9300 .
C56 C57 1.396(11) .
C56 H56 0.9300 .
C57 C58 1.398(11) .
C57 H57 0.9300 .
C59 O14 1.28(5) .
C59 O13 1.37(5) .
C59 C60 1.51(5) .
C60 H60A 0.9600 .
C60 H60B 0.9600 .
C60 H60C 0.9600 .
C61 O12 1.28(5) .
C61 O11 1.30(5) .
C61 C62 1.61(5) .
C62 H62A 0.9600 .
C62 H62B 0.9600 .
C62 H62C 0.9600 .
C63 O20 1.19(3) .
C63 O19 1.35(4) .
C63 C64 1.49(5) .
C64 H64A 0.9600 .
C64 H64B 0.9600 .
C64 H64C 0.9600 .
C65 O18 1.25(4) .
C65 O17 1.31(4) .
C65 C66 1.54(5) .
C66 H66A 0.9600 .
C66 H66B 0.9600 .
C66 H66C 0.9600 .
C67 O21 1.22(4) .
C67 O22 1.23(5) .
C67 C68 1.52(5) .
C68 H68A 0.9600 .
C68 H68B 0.9600 .
C68 H68C 0.9600 .
C69 O16 1.24(5) .
C69 O15 1.37(4) .
C69 C70 1.55(5) .
C70 H70A 0.9600 .
C70 H70B 0.9600 .
C70 H70C 0.9600 .
C71 O25 1.21(4) 3_766
C71 O24 1.29(4) .
C71 C71 1.62(6) 3_766
N2 N3 1.38(4) .
N4 N5 1.40(4) .
N8 N9 1.373(14) .
N10 N11 1.374(10) .
O25 C71 1.21(4) 3_766
O1W H1WB 0.8499 .
O1W H1WA 0.8500 .

loop_
_geom_hbond_atom_site_label_D
_geom_hbond_atom_site_label_H
_geom_hbond_atom_site_label_A
_geom_hbond_distance_DH
_geom_hbond_distance_HA
_geom_hbond_distance_DA
_geom_hbond_angle_DHA
O1W H1WA O25 0.85 2.22 2.70(3) 115.6
C29 H29A O20 0.97 2.61 3.36(4) 134.0
C15 H15 O13 0.93 2.51 3.00(4) 113.2
C14 H14 O21 0.93 2.58 3.05(4) 112.0
C29 H29A O20 0.97 2.61 3.36(4) 134.0
C15 H15 O13 0.93 2.51 3.00(4) 113.2
C14 H14 O21 0.93 2.58 3.05(4) 112.0
C14 H14 O21 0.93 2.58 3.05(4) 112.0
C15 H15 O13 0.93 2.51 3.00(4) 113.2
C29 H29A O20 0.97 2.61 3.36(4) 134.0
C14 H14 O21 0.93 2.58 3.05(4) 112.0
C15 H15 O13 0.93 2.51 3.00(4) 113.2
C29 H29A O20 0.97 2.61 3.36(4) 134.0

loop_
_geom_torsion_atom_site_label_1
_geom_torsion_atom_site_label_2
_geom_torsion_atom_site_label_3
_geom_torsion_atom_site_label_4
_geom_torsion
_geom_torsion_site_symmetry_1
N1 C1 C2 N13 7(8) .
N13 C4 C5 N1 -4(8) .
N13 C4 C5 C6 -179(4) .
N1 C5 C6 O1 16(6) .
C4 C5 C6 O1 -169(5) .
N1 C5 C6 N2 -167(4) .
C4 C5 C6 N2 8(7) .
N3 C7 C8 N4 -19(8) .
N5 C9 C10 N6 170(4) .
O2 C9 C10 N6 -18(5) .
N5 C9 C10 C11 -4(6) .
O2 C9 C10 C11 169(4) .
N6 C10 C11 N14 4(6) .
C9 C10 C11 N14 177(3) .
N14 C13 C14 N6 -2(6) .
N7 C15 C16 N15 2(8) .
N15 C18 C19 N7 -4(8) .
N15 C18 C19 C20 178(5) .
N7 C19 C20 N8 -165(4) .
C18 C19 C20 N8 14(7) .
N7 C19 C20 O3 9(6) .
C18 C19 C20 O3 -172(5) .
N9 C21 C22 N10 0(9) .
O4 C23 C24 N12 9(5) .
N11 C23 C24 N12 -168(3) .
O4 C23 C24 C25 -173(4) .
N11 C23 C24 C25 10(5) .
N12 C24 C25 N16 -4(6) .
C23 C24 C25 N16 179(3) .
N16 C27 C28 N12 14(5) .
O6 P1 C29 C30 -59(3) .
O7 P1 C29 C30 -179(2) .
O5 P1 C29 C30 66(3) .
P1 C29 C30 C43 89(4) .
P1 C29 C30 C31 -93(4) .
C43 C30 C31 C32 -176(4) .
C29 C30 C31 C32 7(6) .
C43 C30 C31 C36 3(6) .
C29 C30 C31 C36 -174(3) .
C30 C31 C32 C33 -178(3) .
C36 C31 C32 C33 4(6) .
C31 C32 C33 C34 -2(6) .
C32 C33 C34 C35 -1(6) .
C33 C34 C35 C36 1(6) .
C32 C31 C36 C37 176(4) .
C30 C31 C36 C37 -3(6) .
C32 C31 C36 C35 -3(6) .
C30 C31 C36 C35 178(3) .
C34 C35 C36 C37 -178(4) .
C34 C35 C36 C31 1(6) .
C31 C36 C37 C38 3(6) .
C35 C36 C37 C38 -178(4) .
C36 C37 C38 C43 -2(6) .
C36 C37 C38 C39 -179(4) .
C37 C38 C39 C40 176(4) .
C43 C38 C39 C40 0(7) .
C38 C39 C40 C41 5(7) .
C39 C40 C41 C42 -5(7) .
C40 C41 C42 C43 -1(7) .
C37 C38 C43 C42 179(4) .
C39 C38 C43 C42 -5(7) .
C37 C38 C43 C30 3(6) .
C39 C38 C43 C30 179(4) .
C41 C42 C43 C38 5(6) .
C41 C42 C43 C30 -179(4) .
C31 C30 C43 C38 -3(6) .
C29 C30 C43 C38 175(3) .
C31 C30 C43 C42 -179(4) .
C29 C30 C43 C42 -1(6) .
O10 P2 C44 C45 -70(4) .
O8 P2 C44 C45 54(4) .
O9 P2 C44 C45 165(3) .
P2 C44 C45 C46 84(6) .
P2 C44 C45 C58 -98(5) .
C58 C45 C46 C51 -2(8) .
C44 C45 C46 C51 176(5) .
C58 C45 C46 C47 -175(4) .
C44 C45 C46 C47 4(8) .
C45 C46 C47 C48 178(5) .
C51 C46 C47 C48 5(8) .
C46 C47 C48 C49 -5(8) .
C47 C48 C49 C50 2(9) .
C48 C49 C50 C51 0(9) .
C45 C46 C51 C50 -176(5) .
C47 C46 C51 C50 -3(8) .
C45 C46 C51 C52 2(8) .
C47 C46 C51 C52 175(5) .
C49 C50 C51 C46 0(9) .
C49 C50 C51 C52 -177(5) .
C46 C51 C52 C53 0(8) .
C50 C51 C52 C53 178(5) .
C51 C52 C53 C58 -3(8) .
C51 C52 C53 C54 -179(5) .
C58 C53 C54 C55 -2(8) .
C52 C53 C54 C55 174(5) .
C53 C54 C55 C56 5(8) .
C54 C55 C56 C57 -1(7) .
C55 C56 C57 C58 -7(7) .
C54 C53 C58 C45 179(4) .
C52 C53 C58 C45 3(7) .
C54 C53 C58 C57 -5(7) .
C52 C53 C58 C57 178(4) .
C46 C45 C58 C53 -1(7) .
C44 C45 C58 C53 -179(4) .
C46 C45 C58 C57 -177(4) .
C44 C45 C58 C57 5(7) .
C56 C57 C58 C53 10(7) .
C56 C57 C58 C45 -174(4) .
C4 C5 N1 C1 6(7) .
C6 C5 N1 C1 -179(4) .
C4 C5 N1 Dy1 -173(4) .
C6 C5 N1 Dy1 2(5) .
C2 C1 N1 C5 -8(7) .
C2 C1 N1 Dy1 172(3) .
O1 C6 N2 N3 -4(6) .
C5 C6 N2 N3 179(3) .
C8 C7 N3 N2 -175(4) .
C8 C7 N3 Dy2 24(6) .
C6 N2 N3 C7 -176(4) .
C6 N2 N3 Dy2 -16(4) .
C7 C8 N4 N5 174(4) .
C7 C8 N4 Dy2 4(7) .
O2 C9 N5 N4 10(6) .
C10 C9 N5 N4 -178(3) .
C8 N4 N5 C9 -161(4) .
Dy2 N4 N5 C9 9(5) .
C11 C10 N6 C14 -2(6) .
C9 C10 N6 C14 -176(3) .
C11 C10 N6 Dy3 179(3) .
C9 C10 N6 Dy3 5(4) .
C13 C14 N6 C10 2(6) .
C13 C14 N6 Dy3 -180(3) .
C18 C19 N7 C15 -1(8) .
C20 C19 N7 C15 178(4) .
C18 C19 N7 Dy1 -172(4) .
C20 C19 N7 Dy1 7(5) .
C16 C15 N7 C19 2(7) .
C16 C15 N7 Dy1 172(3) .
O3 C20 N8 N9 9(7) .
C19 C20 N8 N9 -178(4) .
C22 C21 N9 N8 174(5) .
C22 C21 N9 Dy5 4(7) .
C20 N8 N9 C21 172(5) .
C20 N8 N9 Dy5 -17(5) .
C21 C22 N10 N11 172(5) .
C21 C22 N10 Dy5 -4(7) .
O4 C23 N11 N10 0(6) .
C24 C23 N11 N10 176(3) .
C22 N10 N11 C23 -158(5) .
Dy5 N10 N11 C23 17(4) .
C25 C24 N12 C28 3(5) .
C23 C24 N12 C28 -179(3) .
C25 C24 N12 Dy4 158(3) .
C23 C24 N12 Dy4 -24(4) .
C27 C28 N12 C24 -8(5) .
C27 C28 N12 Dy4 -159(3) .
C5 C4 N13 C2 3(8) .
C1 C2 N13 C4 -4(8) .
C10 C11 N14 C13 -4(6) .
C14 C13 N14 C11 3(6) .
C19 C18 N15 C16 7(8) .
C15 C16 N15 C18 -6(8) .
C28 C27 N16 C25 -14(5) .
C24 C25 N16 C27 9(5) .
N2 C6 O1 Dy1 154(4) .
C5 C6 O1 Dy1 -29(5) .
N2 C6 O1 Dy2 22(6) .
C5 C6 O1 Dy2 -161(3) .
N5 C9 O2 Dy3 -164(3) .
C10 C9 O2 Dy3 24(4) .
N5 C9 O2 Dy2 -24(5) .
C10 C9 O2 Dy2 165(2) .
N8 C20 O3 Dy1 147(5) .
C19 C20 O3 Dy1 -26(5) .
N8 C20 O3 Dy5 4(6) .
C19 C20 O3 Dy5 -169(3) .
N11 C23 O4 Dy4 -170(3) .
C24 C23 O4 Dy4 14(5) .
N11 C23 O4 Dy5 -17(6) .
C24 C23 O4 Dy5 166(2) .
O6 P1 O5 Dy1 13(2) .
O7 P1 O5 Dy1 130.7(15) .
C29 P1 O5 Dy1 -108.6(19) .
O6 P1 O5 Dy5 -120.9(12) .
O7 P1 O5 Dy5 -3.7(11) .
C29 P1 O5 Dy5 117.0(14) .
O7 P1 O6 Dy2 -110(2) .
O5 P1 O6 Dy2 4(3) .
C29 P1 O6 Dy2 128(2) .
O6 P1 O7 Dy4 -55(2) .
O5 P1 O7 Dy4 -175.0(18) .
C29 P1 O7 Dy4 65(2) .
O6 P1 O7 Dy5 123.9(9) .
O5 P1 O7 Dy5 3.5(11) .
C29 P1 O7 Dy5 -116.6(13) .
O10 P2 O8 Dy1 10(2) .
O9 P2 O8 Dy1 128.5(17) .
C44 P2 O8 Dy1 -115(2) .
O10 P2 O8 Dy2 -122.7(14) .
O9 P2 O8 Dy2 -4.6(13) .
C44 P2 O8 Dy2 112.4(17) .
O10 P2 O9 Dy3 -51(3) .
O8 P2 O9 Dy3 -171(3) .
C44 P2 O9 Dy3 75(3) .
O10 P2 O9 Dy2 124.5(11) .
O8 P2 O9 Dy2 4.4(12) .
C44 P2 O9 Dy2 -109.0(19) .
O8 P2 O10 Dy5 14(3) .
O9 P2 O10 Dy5 -100(3) .
C44 P2 O10 Dy5 135(3) .
O12 C61 O11 Dy1 -23(7) .
C62 C61 O11 Dy1 158(3) .
O11 C61 O12 Dy5 25(7) .
C62 C61 O12 Dy5 -157(3) .
O14 C59 O13 Dy1 -26(5) .
C60 C59 O13 Dy1 164(3) .
O13 C59 O14 Dy2 33(6) .
C60 C59 O14 Dy2 -157(3) .
O16 C69 O15 Dy3 -18(6) .
C70 C69 O15 Dy3 157(2) .
O15 C69 O16 Dy2 12(6) .
C70 C69 O16 Dy2 -162(3) .
O18 C65 O17 Dy3 -6(4) .
C66 C65 O17 Dy3 178(3) .
O17 C65 O18 Dy4 156(3) .
C66 C65 O18 Dy4 -28(8) .
O17 C65 O18 Dy3 6(4) .
C66 C65 O18 Dy3 -178(3) .
O20 C63 O19 Dy3 -156(4) .
C64 C63 O19 Dy3 24(7) .
O20 C63 O19 Dy4 19(3) .
C64 C63 O19 Dy4 -161(3) .
O19 C63 O20 Dy4 -19(3) .
C64 C63 O20 Dy4 161(3) .
O22 C67 O21 Dy3 10(8) .
C68 C67 O21 Dy3 179(3) .
O21 C67 O22 Dy4 -10(8) .
C68 C67 O22 Dy4 -179(3) .
O25 C71 O24 Dy4 160(3) 3_766
C71 C71 O24 Dy4 -6(4) 3_766
